data_7114775
loop_
_publ_author_name
'Blake, Alexander J.'
'Brooks, Neil R.'
'Champness, Neil R.'
'Crew, Marcello'
'Gregory, Duncan H.'
'Hubberstey, Peter'
'Schr\"oder, Martin'
'Deveson, Anne'
'Fenske, Dieter'
'Hanton, Lyall R.'

_publ_section_title
;
 Topological isomerism in coordination polymers
;
_journal_issue 16
_journal_name_full 'Chemical Communications'
_journal_page_first 1432
_journal_paper_doi 10.1039/b103612m
_journal_year 2001
_chemical_formula_moiety ' Cu4I4(NC5H4SSC5H4N).0.5EtCN'
_chemical_formula_sum 'C11.5 H10.5 Cu2 I2 N2.5 S2'
_chemical_formula_weight 628.72
_chemical_name_common (CUI)4(bpds)
_chemical_name_systematic
; 
? 
;
_space_group_IT_number 56
_symmetry_cell_setting orthorhombic
_symmetry_space_group_name_Hall '-P 2ab 2ac'
_symmetry_space_group_name_H-M 'P c c n'
_atom_sites_solution_hydrogens geom
_atom_sites_solution_primary direct
_atom_sites_solution_secondary difmap
_audit_creation_method SHELXL-97
_cell_angle_alpha 90.00
_cell_angle_beta 90.00
_cell_angle_gamma 90.00
_cell_formula_units_Z 8
_cell_length_a 19.493(4)
_cell_length_b 10.760(2)
_cell_length_c 17.334(4)
_cell_measurement_temperature 193(2)
_cell_volume 3635.7(13)
_computing_cell_refinement 'STOE_IPDS software'
_computing_data_collection 'STOE_IPDS software'
_computing_data_reduction 'STOE_IPDS software'
_computing_molecular_graphics 'SHELXTL/PC (version 5.03)(Sheldrick, 1994)'
_computing_publication_material 'SHELXL-97 (Sheldrick, 1997)'
_computing_structure_refinement 'SHELXL-97 (Sheldrick, 1997)'
_computing_structure_solution 'SHELXS-97 (Sheldrick, 1990)'
_diffrn_ambient_temperature 193(2)
_diffrn_measured_fraction_theta_full 0.808
_diffrn_measured_fraction_theta_max 0.808
_diffrn_measurement_device_type STOE_IPDS
_diffrn_measurement_method 'area detector frames'
_diffrn_radiation_monochromator graphite
_diffrn_radiation_source 'fine-focus sealed tube'
_diffrn_radiation_type MoK\a
_diffrn_radiation_wavelength 0.71073
_diffrn_reflns_av_R_equivalents 0.0364
_diffrn_reflns_av_sigmaI/netI 0.0257
_diffrn_reflns_limit_h_max 24
_diffrn_reflns_limit_h_min -25
_diffrn_reflns_limit_k_max 9
_diffrn_reflns_limit_k_min -14
_diffrn_reflns_limit_l_max 11
_diffrn_reflns_limit_l_min -22
_diffrn_reflns_number 9227
_diffrn_reflns_theta_full 28.12
_diffrn_reflns_theta_max 28.12
_diffrn_reflns_theta_min 2.46
_diffrn_standards_decay_% none
_exptl_absorpt_coefficient_mu 5.957
_exptl_absorpt_correction_T_max 0.5873
_exptl_absorpt_correction_T_min 0.5873
_exptl_absorpt_correction_type HABITUS
_exptl_crystal_colour yellow
_exptl_crystal_density_diffrn 2.297
_exptl_crystal_density_method 'not measured'
_exptl_crystal_description block
_exptl_crystal_F_000 2344
_exptl_crystal_size_max 0.10
_exptl_crystal_size_mid 0.10
_exptl_crystal_size_min 0.10
_refine_diff_density_max 0.751
_refine_diff_density_min -0.916
_refine_diff_density_rms 0.095
_refine_ls_extinction_method none
_refine_ls_goodness_of_fit_ref 1.050
_refine_ls_hydrogen_treatment 'riding model'
_refine_ls_matrix_type full
_refine_ls_number_parameters 180
_refine_ls_number_reflns 3999
_refine_ls_number_restraints 4
_refine_ls_restrained_S_all 1.062
_refine_ls_R_factor_all 0.0390
_refine_ls_R_factor_gt 0.0336
_refine_ls_shift/su_max 0.001
_refine_ls_shift/su_mean 0.000
_refine_ls_structure_factor_coef Fsqd
_refine_ls_weighting_details 'w=1/[\s^2^(Fo^2^)+(0.0563P)^2^+3.1045P] where P=(Fo^2^+2Fc^2^)/3'
_refine_ls_weighting_scheme calc
_refine_ls_wR_factor_gt 0.0916
_refine_ls_wR_factor_ref 0.0949
_reflns_number_gt 3475
_reflns_number_total 3999
_reflns_threshold_expression >2sigma(I)
_cod_data_source_file b103612m.txt
_cod_data_source_block cupysi
_cod_depositor_comments
;
The following automatic conversions were performed:

'_symmetry_cell_setting' value 'Orthorhombic' changed to
'orthorhombic' according to
/usr/data/users/saulius/automatic-downloads/retrospective/RSC/lib/dictionaries/cif_core.dic
dictionary named 'cif_core.dic' version 2.4.2 from 2011-04-26.

Automatic conversion script
Id: cif_fix_values 2281 2013-09-26 08:29:07Z andrius 

The following automatic conversions were performed:

'_refine_ls_weighting_scheme' value 'calc
w=1/[\s^2^(Fo^2^)+(0.0563P)^2^+3.1045P] where P=(Fo^2^+2Fc^2^)/3' was
changed to 'calc'. New tag '_refine_ls_weighting_details' was
created. The value of the new tag was set to
'w=1/[\s^2^(Fo^2^)+(0.0563P)^2^+3.1045P] where P=(Fo^2^+2Fc^2^)/3'.

Automatic conversion script
Id: cif_fix_values 3143 2015-03-26 13:38:13Z robertas 
;
_cod_original_sg_symbol_H-M Pccn
_cod_original_formula_sum 'C11.50 H10.50 Cu2 I2 N2.50 S2'
_cod_database_code 7114775

loop_
_symmetry_equiv_pos_as_xyz
'x, y, z'
'-x+1/2, -y+1/2, z'
'-x, y+1/2, -z+1/2'
'x+1/2, -y, -z+1/2'
'-x, -y, -z'
'x-1/2, y-1/2, -z'
'x, -y-1/2, z-1/2'
'-x-1/2, y, z-1/2'

loop_
_atom_site_label
_atom_site_type_symbol
_atom_site_fract_x
_atom_site_fract_y
_atom_site_fract_z
_atom_site_U_iso_or_equiv
_atom_site_adp_type
_atom_site_occupancy
_atom_site_calc_flag
_atom_site_refinement_flags
_atom_site_disorder_assembly
_atom_site_disorder_group
I1 I 0.641927(13) 0.79967(3) 0.106818(18) 0.05205(11) Uani 1 d . . .
I2 I 0.715492(13) 0.54920(3) -0.076903(16) 0.04609(10) Uani 1 d . . .
Cu1 Cu 0.68526(2) 0.78258(5) -0.03973(3) 0.04869(14) Uani 1 d . . .
Cu2 Cu 0.73473(3) 0.62286(5) 0.06639(3) 0.05079(14) Uani 1 d . . .
S1 S 0.38703(6) 0.79535(9) -0.30351(6) 0.0484(2) Uani 1 d . . .
S2 S 0.41546(6) 0.94656(9) -0.24188(8) 0.0540(3) Uani 1 d . . .
N1 N 0.60566(16) 0.8345(3) -0.1069(2) 0.0431(7) Uani 1 d . . .
C1 C 0.5705(2) 0.9374(4) -0.0911(3) 0.0518(10) Uani 1 d . . .
H1A H 0.5849 0.9876 -0.0491 0.062 Uiso 1 calc R . .
C2 C 0.5135(2) 0.9745(4) -0.1333(3) 0.0516(10) Uani 1 d . . .
H2A H 0.4903 1.0498 -0.1214 0.062 Uiso 1 calc R . .
C3 C 0.49130(18) 0.8998(3) -0.1930(2) 0.0417(8) Uani 1 d . . .
C4 C 0.5282(2) 0.7956(4) -0.2108(3) 0.0546(11) Uani 1 d . . .
H4A H 0.5151 0.7441 -0.2527 0.066 Uiso 1 calc R . .
C5 C 0.5850(2) 0.7666(5) -0.1664(3) 0.0560(11) Uani 1 d . . .
H5A H 0.6106 0.6944 -0.1793 0.067 Uiso 1 calc R . .
C6 C 0.34878(19) 0.6958(4) -0.2345(3) 0.0423(8) Uani 1 d . . .
C7 C 0.3207(2) 0.5873(4) -0.2631(3) 0.0517(10) Uani 1 d . . .
H7A H 0.3201 0.5712 -0.3170 0.062 Uiso 1 calc R . .
C8 C 0.2937(3) 0.5033(5) -0.2119(3) 0.0597(11) Uani 1 d . . .
H8A H 0.2746 0.4288 -0.2319 0.072 Uiso 1 calc R . .
C9 C 0.3184(3) 0.6272(5) -0.1099(3) 0.0558(11) Uani 1 d . . .
H9A H 0.3171 0.6419 -0.0559 0.067 Uiso 1 calc R . .
C10 C 0.3465(2) 0.7177(4) -0.1564(3) 0.0531(10) Uani 1 d . . .
H10A H 0.3638 0.7929 -0.1352 0.064 Uiso 1 calc R . .
N2 N 0.29277(18) 0.5200(4) -0.1361(2) 0.0485(8) Uani 1 d . . .
N10 N 0.4528(6) 0.7619(11) 0.0094(8) 0.088(3) Uiso 0.50 d PD A -1
C20 C 0.4719(6) 0.6769(11) 0.0062(9) 0.074(3) Uiso 0.50 d PD A -1
C30 C 0.5033(12) 0.5595(15) 0.0042(13) 0.123(6) Uiso 0.50 d PD A -1
H30A H 0.5535 0.5692 0.0107 0.147 Uiso 0.50 calc PR A -1
H30B H 0.4860 0.5084 0.0475 0.147 Uiso 0.50 calc PR A -1
C40 C 0.4899(14) 0.499(3) -0.0652(14) 0.150(8) Uiso 0.50 d PD A -1
H40A H 0.4414 0.5092 -0.0785 0.225 Uiso 0.50 calc PR A -1
H40B H 0.5006 0.4106 -0.0599 0.225 Uiso 0.50 calc PR A -1
H40C H 0.5184 0.5353 -0.1060 0.225 Uiso 0.50 calc PR A -1

loop_
_atom_site_aniso_label
_atom_site_aniso_U_11
_atom_site_aniso_U_22
_atom_site_aniso_U_33
_atom_site_aniso_U_23
_atom_site_aniso_U_13
_atom_site_aniso_U_12
I1 0.03953(15) 0.0694(2) 0.04721(18) -0.00987(12) 0.00885(10) 0.00791(11)
I2 0.04793(16) 0.04895(16) 0.04140(16) -0.00921(10) 0.00153(9) 0.00460(10)
Cu1 0.0385(2) 0.0597(3) 0.0479(3) -0.0097(2) -0.00887(19) 0.01072(19)
Cu2 0.0523(3) 0.0566(3) 0.0435(3) 0.0023(2) 0.0046(2) -0.0040(2)
S1 0.0565(5) 0.0483(5) 0.0404(5) 0.0062(4) -0.0129(4) -0.0050(4)
S2 0.0571(6) 0.0382(4) 0.0668(7) 0.0049(5) -0.0241(5) 0.0032(4)
N1 0.0363(14) 0.0478(16) 0.0452(19) -0.0076(14) -0.0073(12) 0.0064(13)
C1 0.053(2) 0.049(2) 0.054(2) -0.0111(19) -0.0125(19) 0.0103(17)
C2 0.051(2) 0.044(2) 0.059(3) -0.0090(19) -0.0146(19) 0.0122(17)
C3 0.0410(16) 0.0391(17) 0.045(2) 0.0058(16) -0.0087(15) 0.0012(14)
C4 0.051(2) 0.061(2) 0.052(3) -0.018(2) -0.0143(19) 0.0098(18)
C5 0.051(2) 0.060(2) 0.057(3) -0.020(2) -0.0139(19) 0.0197(19)
C6 0.0395(16) 0.0448(18) 0.043(2) 0.0017(16) -0.0076(15) 0.0015(14)
C7 0.064(2) 0.054(2) 0.037(2) -0.0031(18) -0.0068(17) -0.015(2)
C8 0.074(3) 0.063(3) 0.043(2) -0.007(2) -0.006(2) -0.018(2)
C9 0.069(3) 0.055(2) 0.043(2) -0.0053(19) 0.0061(19) -0.009(2)
C10 0.063(2) 0.049(2) 0.047(2) -0.0107(19) 0.001(2) -0.0066(18)
N2 0.0500(17) 0.0532(19) 0.0423(19) 0.0024(16) -0.0001(14) -0.0076(15)

loop_
_atom_type_symbol
_atom_type_description
_atom_type_scat_dispersion_real
_atom_type_scat_dispersion_imag
_atom_type_scat_source
C C 0.0033 0.0016 'International Tables Vol C Tables 4.2.6.8 and 6.1.1.4'
H H 0.0000 0.0000 'International Tables Vol C Tables 4.2.6.8 and 6.1.1.4'
N N 0.0061 0.0033 'International Tables Vol C Tables 4.2.6.8 and 6.1.1.4'
S S 0.1246 0.1234 'International Tables Vol C Tables 4.2.6.8 and 6.1.1.4'
Cu Cu 0.3201 1.2651 'International Tables Vol C Tables 4.2.6.8 and 6.1.1.4'
I I -0.4742 1.8119 'International Tables Vol C Tables 4.2.6.8 and 6.1.1.4'

loop_
_geom_angle_atom_site_label_1
_geom_angle_atom_site_label_2
_geom_angle_atom_site_label_3
_geom_angle
_geom_angle_site_symmetry_1
_geom_angle_site_symmetry_3
_geom_angle_publ_flag
Cu2 I1 Cu1 58.905(17) 2_665 . y
Cu2 I1 Cu2 63.01(2) 2_665 . y
Cu1 I1 Cu2 59.886(17) . . y
Cu2 I2 Cu1 61.235(18) . . y
Cu2 I2 Cu1 58.423(17) . 2_665 y
Cu1 I2 Cu1 58.19(2) . 2_665 y
N1 Cu1 Cu2 139.09(10) . 2_665 ?
N1 Cu1 Cu1 144.55(10) . 2_665 ?
Cu2 Cu1 Cu1 61.96(2) 2_665 2_665 ?
N1 Cu1 I2 106.97(10) . . y
Cu2 Cu1 I2 113.92(2) 2_665 . ?
Cu1 Cu1 I2 62.20(2) 2_665 . ?
N1 Cu1 I1 106.56(10) . . y
Cu2 Cu1 I1 59.71(2) 2_665 . ?
Cu1 Cu1 I1 108.762(12) 2_665 . ?
I2 Cu1 I1 111.34(2) . . y
N1 Cu1 Cu2 147.66(11) . . ?
Cu2 Cu1 Cu2 63.58(3) 2_665 . ?
Cu1 Cu1 Cu2 58.982(18) 2_665 . ?
I2 Cu1 Cu2 58.93(2) . . ?
I1 Cu1 Cu2 60.68(2) . . ?
N1 Cu1 I2 103.03(11) . 2_665 y
Cu2 Cu1 I2 59.02(2) 2_665 2_665 ?
Cu1 Cu1 I2 59.60(2) 2_665 2_665 ?
I2 Cu1 I2 114.36(2) . 2_665 y
I1 Cu1 I2 113.68(2) . 2_665 y
Cu2 Cu1 I2 109.31(2) . 2_665 ?
N2 Cu2 Cu1 150.57(11) 5_665 2_665 ?
N2 Cu2 I2 107.21(11) 5_665 . y
Cu1 Cu2 I2 62.56(2) 2_665 . ?
N2 Cu2 I1 108.80(11) 5_665 2_665 y
Cu1 Cu2 I1 61.38(2) 2_665 2_665 ?
I2 Cu2 I1 118.37(2) . 2_665 y
N2 Cu2 Cu1 142.69(11) 5_665 . ?
Cu1 Cu2 Cu1 59.06(3) 2_665 . ?
I2 Cu2 Cu1 59.83(2) . . ?
I1 Cu2 Cu1 107.80(2) 2_665 . ?
N2 Cu2 I1 101.62(11) 5_665 . y
Cu1 Cu2 I1 107.81(3) 2_665 . ?
I2 Cu2 I1 111.05(2) . . y
I1 Cu2 I1 108.47(3) 2_665 . y
Cu1 Cu2 I1 59.43(2) . . ?
N2 Cu2 Cu2 142.88(11) 5_665 2_665 ?
Cu1 Cu2 Cu2 59.57(2) 2_665 2_665 ?
I2 Cu2 Cu2 108.924(15) . 2_665 ?
I1 Cu2 Cu2 59.851(19) 2_665 2_665 ?
Cu1 Cu2 Cu2 56.85(2) . 2_665 ?
I1 Cu2 Cu2 57.14(2) . 2_665 ?
C6 S1 S2 104.18(15) . . ?
C3 S2 S1 104.60(14) . . ?
C5 N1 C1 117.5(3) . . ?
C5 N1 Cu1 122.0(3) . . ?
C1 N1 Cu1 120.5(3) . . ?
N1 C1 C2 122.9(4) . . ?
C3 C2 C1 118.5(4) . . ?
C4 C3 C2 118.8(3) . . ?
C4 C3 S2 124.2(3) . . ?
C2 C3 S2 117.0(3) . . ?
C3 C4 C5 118.8(4) . . ?
N1 C5 C4 123.4(4) . . ?
C10 C6 C7 119.1(4) . . ?
C10 C6 S1 125.1(3) . . ?
C7 C6 S1 115.8(3) . . ?
C8 C7 C6 118.4(4) . . ?
N2 C8 C7 123.9(4) . . ?
N2 C9 C10 124.1(5) . . ?
C6 C10 C9 117.8(4) . . ?
C8 N2 C9 116.6(4) . . ?
C8 N2 Cu2 119.4(3) . 5_665 ?
C9 N2 Cu2 123.5(3) . 5_665 ?
N10 C20 C30 176.0(17) . . ?
C40 C30 C20 111(2) . . ?

loop_
_geom_bond_atom_site_label_1
_geom_bond_atom_site_label_2
_geom_bond_distance
_geom_bond_site_symmetry_2
_geom_bond_publ_flag
I1 Cu2 2.6394(8) 2_665 y
I1 Cu1 2.6833(8) . y
I1 Cu2 2.7171(7) . y
I2 Cu2 2.6341(8) . y
I2 Cu1 2.6587(8) . y
I2 Cu1 2.7266(7) 2_665 y
Cu1 N1 2.019(3) . y
Cu1 Cu2 2.6175(8) 2_665 y
Cu1 Cu1 2.6195(10) 2_665 y
Cu1 Cu2 2.6957(9) . y
Cu1 I2 2.7266(7) 2_665 y
Cu2 N2 2.027(4) 5_665 y
Cu2 Cu1 2.6175(8) 2_665 y
Cu2 I1 2.6394(7) 2_665 y
Cu2 Cu2 2.8000(13) 2_665 y
S1 C6 1.771(4) . ?
S1 S2 2.0238(16) . ?
S2 C3 1.777(4) . ?
N1 C5 1.327(6) . ?
N1 C1 1.331(5) . ?
C1 C2 1.389(6) . ?
C2 C3 1.379(6) . ?
C3 C4 1.367(6) . ?
C4 C5 1.384(6) . ?
C6 C10 1.374(7) . ?
C6 C7 1.382(6) . ?
C7 C8 1.371(7) . ?
C8 N2 1.328(6) . ?
C9 N2 1.335(6) . ?
C9 C10 1.379(7) . ?
N2 Cu2 2.027(4) 5_665 ?
N10 C20 0.989(12) . ?
C20 C30 1.404(15) . ?
C30 C40 1.390(17) . ?

loop_
_geom_torsion_atom_site_label_1
_geom_torsion_atom_site_label_2
_geom_torsion_atom_site_label_3
_geom_torsion_atom_site_label_4
_geom_torsion
_geom_torsion_publ_flag
C6 S1 S2 C3 77.4(2) y
C5 N1 C1 C2 0.9(7) ?
N1 C1 C2 C3 1.8(8) ?
C1 C2 C3 C4 -3.3(7) ?
C1 C2 C3 S2 176.6(4) ?
S1 S2 C3 C4 14.1(4) ?
S1 S2 C3 C2 -165.7(3) ?
C2 C3 C4 C5 2.3(7) ?
S2 C3 C4 C5 -177.6(4) ?
C1 N1 C5 C4 -2.0(8) ?
C3 C4 C5 N1 0.4(8) ?
S2 S1 C6 C10 -5.3(4) ?
S2 S1 C6 C7 176.1(3) ?
C10 C6 C7 C8 -2.3(7) ?
S1 C6 C7 C8 176.5(4) ?
C6 C7 C8 N2 0.1(8) ?
C7 C6 C10 C9 2.4(7) ?
S1 C6 C10 C9 -176.2(4) ?
N2 C9 C10 C6 -0.5(8) ?
C7 C8 N2 C9 1.8(8) ?
C10 C9 N2 C8 -1.6(8) ?
N10 C20 C30 C40 -140(26) ?
